data_2005848
loop_
_publ_author_name
'Borrmann, H.'
'Pirani, A. M.'
'Schrobilgen, G. J.'

_publ_contact_author
;
        Prof Gary J. Schrobilgen
        Department of Chemistry
        McMaster University
        Hamilton, Ontario L8S 4M1
        Canada
;
_publ_section_title
;
 [2,2,2-Crypt-Na]~2~[Cr~2~(CO)~10~]: a Chromium(--1) Carbonyl Structure
 with a Very Weakly Coordinating Cation
;
_journal_issue 1
_journal_name_full 'Acta Crystallographica Section C'
_journal_page_first 19
_journal_page_last 22
_journal_paper_doi 10.1107/S0108270196011390
_journal_volume 53
_journal_year 1997
_chemical_formula_iupac '[Na(C18 H36 N2 O6)]2 [Cr2 (CO)10]'
_chemical_formula_sum 'C46 H72 Cr2 N4 Na2 O22'
_chemical_formula_weight 1183.06
_space_group_crystal_system monoclinic
_space_group_IT_number 15
_space_group_name_Hall '-C 2yc'
_space_group_name_H-M_alt 'C 1 2/c 1'
_atom_type_scat_source
;
 International Tables for Crystallography (1992, Vol. C, Tables 4.2.6.8
 and 6.1.1.4)
;
_cell_angle_alpha 90.00
_cell_angle_beta 90.09(3)
_cell_angle_gamma 90.00
_cell_formula_units_Z 4
_cell_length_a 21.393(4)
_cell_length_b 11.586(2)
_cell_length_c 22.635(5)
_cell_measurement_reflns_used 1131
_cell_measurement_temperature 150(2)
_cell_measurement_theta_max 'not reasonable for area detector'
_cell_measurement_theta_min 'not reasonable for area detector'
_cell_volume 5610.3(19)
_computing_cell_refinement 'IPDS package'
_computing_data_collection 'IPDS package (Stoe, 1995)'
_computing_data_reduction 'IPDS package'
_computing_molecular_graphics SHELXTL-Plus
_computing_publication_material SHELXTL-Plus
_computing_structure_refinement SHELXTL-Plus
_computing_structure_solution 'SHELXTL-Plus (Sheldrick, 1994)'
_diffrn_measurement_device 'Stoe Imaging Plate Diffractometer System (IPDS)'
_diffrn_measurement_method oscillation
_diffrn_radiation_type MoK\a
_diffrn_radiation_wavelength 0.71073
_diffrn_reflns_av_R_equivalents 0.0256
_diffrn_reflns_limit_h_max 30
_diffrn_reflns_limit_h_min -30
_diffrn_reflns_limit_k_max 14
_diffrn_reflns_limit_k_min -14
_diffrn_reflns_limit_l_max 32
_diffrn_reflns_limit_l_min -27
_diffrn_reflns_number 21950
_diffrn_reflns_theta_max 29.00
_diffrn_standards_decay_% none
_exptl_absorpt_coefficient_mu 0.482
_exptl_absorpt_correction_type 'not applied'
_exptl_crystal_colour orange
_exptl_crystal_density_diffrn 1.401
_exptl_crystal_density_meas ?
_exptl_crystal_description prism
_exptl_crystal_size_max 0.38
_exptl_crystal_size_mid 0.21
_exptl_crystal_size_min 0.15
_refine_diff_density_max 0.318
_refine_diff_density_min -0.433
_refine_ls_extinction_method none
_refine_ls_goodness_of_fit_all 1.048
_refine_ls_goodness_of_fit_obs 1.085
_refine_ls_number_parameters 343
_refine_ls_number_reflns 6768
_refine_ls_R_factor_all 0.0486
_refine_ls_R_factor_obs '[I > 2\s(I)] 0.0341'
_refine_ls_shift/esd_max -0.003
_refine_ls_structure_factor_coef Fsqd
_refine_ls_weighting_details 'w = 1/[\s^2^(Fo^2^)+(0.0496P)^2^ +3.7329P] where P=(Fo^2^+2Fc^2^)/3'
_refine_ls_weighting_scheme calc
_refine_ls_wR_factor_all 0.0977
_refine_ls_wR_factor_obs 0.0879
_reflns_number_total 6860
_cod_data_source_file br1160.cif
_cod_data_source_block cr2co10
_cod_depositor_comments
;
 Changing the space group from '-P 2yc' to '-C 2yc' after consulting the
 original publication. All related space group information was changed
 accordingly. The Z value was also changed back from '2' to '4'.

 Antanas Vaitkus,
 2017-07-06

The following automatic conversions were performed:
'_symmetry_cell_setting' value 'Monoclinic' changed to 'monoclinic'
according to '/home/saulius/struct/CIF-dictionaries/cif_core.dic'
dictionary named 'cif_core.dic' version 2.4.1 from 2010-06-29.

Automatic conversion script
Id: cif_fix_enum 1527 2010-12-29 10:47:43Z saulius 

The following automatic conversions were performed:

'_symmetry_cell_setting' value 'Monoclinic' changed to 'monoclinic'
according to /home/saulius/struct/CIF-dictionaries/cif_core.dic
dictionary named 'cif_core.dic' version 2.4.1 from 2010-06-29.

Automatic conversion script
Id: cif_fix_values 1715 2011-07-08 13:25:40Z adriana 

The following automatic conversions were performed:

'_exptl_crystal_density_meas' value 'not measured' was changed to '?'
- the value is perceived as not measured.

Automatic conversion script
Id: cif_fix_values 3008 2015-01-20 13:52:24Z robertas 

The following automatic conversions were performed:

'_refine_ls_weighting_scheme' value '
calc w = 1/[\s^2^(Fo^2^)+(0.0496P)^2^ +3.7329P] where
P=(Fo^2^+2Fc^2^)/3' was changed to 'calc'. New tag
'_refine_ls_weighting_details' was created. The value of the new tag
was set to 'w = 1/[\s^2^(Fo^2^)+(0.0496P)^2^ +3.7329P] where
P=(Fo^2^+2Fc^2^)/3'.

Automatic conversion script
Id: cif_fix_values 3143 2015-03-26 13:38:13Z robertas 
;
_cod_original_cell_volume 5610.2(19)
_cod_original_sg_symbol_H-M C2/c
_cod_original_formula_sum 'C46 H72 N4 O22 Na2 Cr2'
_cod_database_code 2005848

loop_
_space_group_symop_id
_space_group_symop_operation_xyz
1 x,y,z
2 -x,y,-z+1/2
3 -x,-y,-z
4 x,-y,z+1/2
5 x+1/2,y+1/2,z
6 -x+1/2,y+1/2,-z+1/2
7 -x+1/2,-y+1/2,-z
8 x+1/2,-y+1/2,z+1/2

loop_
_atom_site_aniso_label
_atom_site_aniso_U_11
_atom_site_aniso_U_22
_atom_site_aniso_U_33
_atom_site_aniso_U_12
_atom_site_aniso_U_13
_atom_site_aniso_U_23
Cr1 0.02568(12) 0.01842(13) 0.02068(12) 0.00303(8) -0.00080(8) 0.00034(8)
C1 0.0326(8) 0.0278(9) 0.0298(8) 0.0022(6) 0.0009(6) -0.0006(6)
O1 0.0518(8) 0.0554(9) 0.0258(7) -0.0003(6) 0.0078(6) -0.0019(6)
C2 0.0375(8) 0.0260(8) 0.0269(8) -0.0017(6) -0.0042(6) 0.0001(6)
O2 0.0404(7) 0.0471(8) 0.0478(9) -0.0123(6) -0.0134(6) -0.0049(6)
C3 0.0646(12) 0.0282(10) 0.0239(8) 0.0130(8) -0.0062(8) -0.0045(6)
O3 0.141(2) 0.0359(9) 0.0410(9) 0.0448(10) -0.0176(10) -0.0061(6)
C4 0.0254(7) 0.0350(9) 0.0291(8) 0.0052(6) 0.0047(6) -0.0031(6)
O4 0.0265(6) 0.0677(10) 0.0459(8) -0.0096(6) 0.0022(6) -0.0083(7)
C5 0.0260(7) 0.0284(9) 0.0266(8) 0.0017(6) -0.0003(6) 0.0048(6)
O5 0.0502(8) 0.0254(7) 0.0536(9) 0.0121(5) -0.0016(6) 0.0087(6)
Na1 0.0248(3) 0.0233(3) 0.0275(3) 0.0005(2) -0.0014(2) -0.0013(2)
N100 0.0286(6) 0.0214(7) 0.0230(6) 0.0009(5) 0.0001(5) -0.0002(5)
C101 0.0377(8) 0.0296(9) 0.0264(8) 0.0060(6) 0.0069(6) -0.0008(6)
C102 0.0391(9) 0.0249(8) 0.0270(8) 0.0036(6) 0.0007(6) -0.0051(6)
O103 0.0377(6) 0.0198(6) 0.0252(6) -0.0027(4) -0.0001(4) -0.0006(4)
C104 0.0473(10) 0.0205(8) 0.0317(9) -0.0003(6) 0.0033(7) -0.0002(6)
C105 0.0438(9) 0.0229(8) 0.0304(9) 0.0054(6) -0.0016(7) 0.0021(6)
O106 0.0392(6) 0.0244(6) 0.0255(6) 0.0027(4) -0.0038(5) -0.0012(4)
C107 0.0362(8) 0.0242(8) 0.0285(8) -0.0034(6) 0.0009(6) 0.0016(6)
C108 0.0326(7) 0.0223(8) 0.0230(7) 0.0018(5) -0.0008(6) 0.0022(5)
N109 0.0241(6) 0.0189(6) 0.0240(6) 0.0009(4) 0.0010(5) 0.0002(4)
C110 0.0310(7) 0.0251(8) 0.0247(8) 0.0048(6) 0.0045(6) 0.0017(5)
C111 0.0302(7) 0.0241(8) 0.0280(8) 0.0040(6) 0.0021(6) -0.0006(6)
O112 0.0249(5) 0.0297(6) 0.0263(6) -0.0008(4) 0.0011(4) 0.0024(4)
C113 0.0245(7) 0.0287(9) 0.0329(9) -0.0002(6) 0.0035(6) 0.0004(6)
C114 0.0230(7) 0.0306(9) 0.0340(9) 0.0061(6) 0.0010(6) -0.0011(6)
O115 0.0256(5) 0.0266(6) 0.0244(6) 0.0057(4) -0.0009(4) 0.0008(4)
C116 0.0285(7) 0.0301(9) 0.0265(8) 0.0021(6) -0.0061(6) 0.0024(6)
C117 0.0331(8) 0.0326(9) 0.0241(8) -0.0009(6) -0.0053(6) -0.0044(6)
C118 0.0374(8) 0.0291(9) 0.0230(8) -0.0021(6) 0.0003(6) 0.0041(6)
C119 0.0303(7) 0.0300(9) 0.0269(8) -0.0025(6) 0.0057(6) 0.0029(6)
O120 0.0234(5) 0.0290(6) 0.0245(5) -0.0029(4) -0.0001(4) -0.0001(4)
C121 0.0274(7) 0.0276(8) 0.0312(8) -0.0070(6) -0.0025(6) 0.0032(6)
C122 0.0318(8) 0.0213(8) 0.0301(8) -0.0033(5) -0.0025(6) -0.0012(6)
O123 0.0312(5) 0.0203(6) 0.0274(6) -0.0018(4) 0.0013(4) -0.0012(4)
C124 0.0269(7) 0.0263(8) 0.0296(8) 0.0012(5) -0.0028(6) 0.0022(6)
C125 0.0305(7) 0.0249(8) 0.0241(8) -0.0008(6) -0.0039(6) -0.0021(5)

loop_
_atom_site_label
_atom_site_occupancy
_atom_site_fract_x
_atom_site_fract_y
_atom_site_fract_z
_atom_site_U_iso_or_equiv
_atom_site_thermal_displace_type
_atom_site_calc_flag
_atom_site_refinement_flags
_atom_site_type_symbol
Cr1 1 0.01994(1) 0.50458(2) 0.18705(1) 0.02159(7) Uani d . Cr
C1 1 0.03908(8) 0.50120(14) 0.10839(8) 0.0301(3) Uani d . C
O1 1 0.04975(7) 0.49875(13) 0.05816(6) 0.0443(3) Uani d . O
C2 1 -0.06179(8) 0.44865(15) 0.17537(7) 0.0301(3) Uani d . C
O2 1 -0.11183(6) 0.41476(13) 0.16676(7) 0.0451(3) Uani d . O
C3 1 0.05028(10) 0.3557(2) 0.20234(8) 0.0389(4) Uani d . C
O3 1 0.06944(11) 0.26441(14) 0.21084(7) 0.0725(6) Uani d . O
C4 1 0.09467(7) 0.5685(2) 0.21604(8) 0.0298(3) Uani d . C
O4 1 0.13922(6) 0.61243(14) 0.23412(7) 0.0467(4) Uani d . O
C5 1 -0.00757(7) 0.65735(14) 0.18572(7) 0.0270(3) Uani d . C
O5 1 -0.02049(7) 0.75413(11) 0.18493(7) 0.0431(3) Uani d . O
Na1 1 0.16005(3) 0.99615(5) -0.03903(3) 0.02524(13) Uani d . Na
N100 1 0.15721(6) 1.00196(11) 0.08087(6) 0.0243(3) Uani d . N
C101 1 0.11426(8) 1.09428(15) 0.09840(8) 0.0312(3) Uani d . C
H10A 1 0.11819(8) 1.10726(15) 0.14148(8) 0.037 Uiso calc R H
H10B 1 0.07083(8) 1.06934(15) 0.09029(8) 0.037 Uiso calc R H
C102 1 0.12650(8) 1.20701(14) 0.06638(7) 0.0303(3) Uani d . C
H10C 1 0.09386(8) 1.26414(14) 0.07665(7) 0.036 Uiso calc R H
H10D 1 0.16759(8) 1.23862(14) 0.07840(7) 0.036 Uiso calc R H
O103 1 0.12590(5) 1.18589(9) 0.00463(5) 0.0276(2) Uani d . O
C104 1 0.13575(9) 1.29016(14) -0.02794(8) 0.0332(4) Uani d . C
H10E 1 0.17497(9) 1.32775(14) -0.01489(8) 0.040 Uiso calc R H
H10F 1 0.10072(9) 1.34437(14) -0.02112(8) 0.040 Uiso calc R H
C105 1 0.13970(8) 1.26018(15) -0.09199(8) 0.0324(3) Uani d . C
H10G 1 0.10234(8) 1.21545(15) -0.10397(8) 0.039 Uiso calc R H
H10H 1 0.14126(8) 1.33153(15) -0.11601(8) 0.039 Uiso calc R H
O106 1 0.19482(6) 1.19332(10) -0.10159(5) 0.0297(2) Uani d . O
C107 1 0.21207(8) 1.18708(14) -0.16231(7) 0.0296(3) Uani d . C
H10I 1 0.25465(8) 1.15412(14) -0.16521(7) 0.036 Uiso calc R H
H10J 1 0.21347(8) 1.26623(14) -0.17873(7) 0.036 Uiso calc R H
C108 1 0.16762(7) 1.11434(13) -0.19963(7) 0.0260(3) Uani d . C
H10K 1 0.12542(7) 1.14935(13) -0.19861(7) 0.031 Uiso calc R H
H10L 1 0.18209(7) 1.11464(13) -0.24115(7) 0.031 Uiso calc R H
N109 1 0.16382(6) 0.99499(11) -0.17867(6) 0.0223(2) Uani d . N
C110 1 0.21791(7) 0.92820(14) -0.19840(7) 0.0269(3) Uani d . C
H11A 1 0.25542(7) 0.97825(14) -0.19808(7) 0.032 Uiso calc R H
H11B 1 0.21088(7) 0.90208(14) -0.23952(7) 0.032 Uiso calc R H
C111 1 0.22955(7) 0.82393(14) -0.15928(7) 0.0274(3) Uani d . C
H11C 1 0.19347(7) 0.77078(14) -0.16254(7) 0.033 Uiso calc R H
H11D 1 0.26698(7) 0.78251(14) -0.17379(7) 0.033 Uiso calc R H
O112 1 0.23867(5) 0.85302(10) -0.09871(5) 0.0269(2) Uani d . O
C113 1 0.29701(7) 0.90970(15) -0.08729(8) 0.0287(3) Uani d . C
H11E 1 0.29463(7) 0.99176(15) -0.09927(8) 0.034 Uiso calc R H
H11F 1 0.33101(7) 0.87220(15) -0.10987(8) 0.034 Uiso calc R H
C114 1 0.30948(7) 0.90051(15) -0.02223(8) 0.0292(3) Uani d . C
H11G 1 0.30796(7) 0.81868(15) -0.00973(8) 0.035 Uiso calc R H
H11H 1 0.35152(7) 0.93138(15) -0.01295(8) 0.035 Uiso calc R H
O115 1 0.26294(5) 0.96523(10) 0.00817(5) 0.0256(2) Uani d . O
C116 1 0.26943(7) 0.95114(15) 0.07040(7) 0.0284(3) Uani d . C
H11I 1 0.31199(7) 0.97407(15) 0.08297(7) 0.034 Uiso calc R H
H11J 1 0.26295(7) 0.86923(15) 0.08125(7) 0.034 Uiso calc R H
C117 1 0.22132(8) 1.0260(2) 0.10077(7) 0.0299(3) Uani d . C
H11K 1 0.22395(8) 1.0134(2) 0.14395(7) 0.036 Uiso calc R H
H11L 1 0.23114(8) 1.1081(2) 0.09301(7) 0.036 Uiso calc R H
C118 1 0.13553(8) 0.89062(15) 0.10339(7) 0.0298(3) Uani d . C
H11M 1 0.12470(8) 0.89908(15) 0.14568(7) 0.036 Uiso calc R H
H11N 1 0.17005(8) 0.83400(15) 0.10051(7) 0.036 Uiso calc R H
C119 1 0.07921(8) 0.84410(15) 0.07042(7) 0.0290(3) Uani d . C
H11O 1 0.06860(8) 0.76597(15) 0.08501(7) 0.035 Uiso calc R H
H11P 1 0.04269(8) 0.89508(15) 0.07676(7) 0.035 Uiso calc R H
O120 1 0.09424(5) 0.83958(10) 0.00949(5) 0.0256(2) Uani d . O
C121 1 0.04400(7) 0.79236(14) -0.02436(7) 0.0288(3) Uani d . C
H12A 1 0.00409(7) 0.82970(14) -0.01322(7) 0.035 Uiso calc R H
H12B 1 0.04032(7) 0.70845(14) -0.01689(7) 0.035 Uiso calc R H
C122 1 0.05783(8) 0.81395(13) -0.08833(7) 0.0277(3) Uani d . C
H12C 1 0.09837(8) 0.77862(13) -0.09913(7) 0.033 Uiso calc R H
H12D 1 0.02479(8) 0.77939(13) -0.11337(7) 0.033 Uiso calc R H
O123 1 0.06012(5) 0.93594(9) -0.09724(5) 0.0263(2) Uani d . O
C124 1 0.05080(7) 0.96998(14) -0.15725(7) 0.0276(3) Uani d . C
H12E 1 0.04387(7) 1.05443(14) -0.15860(7) 0.033 Uiso calc R H
H12F 1 0.01256(7) 0.93209(14) -0.17248(7) 0.033 Uiso calc R H
C125 1 0.10517(7) 0.93993(14) -0.19746(7) 0.0265(3) Uani d . C
H12G 1 0.11090(7) 0.85514(14) -0.19783(7) 0.032 Uiso calc R H
H12H 1 0.09515(7) 0.96472(14) -0.23825(7) 0.032 Uiso calc R H

loop_
_geom_angle_atom_site_label_1
_geom_angle_atom_site_label_2
_geom_angle_atom_site_label_3
_geom_angle_site_symmetry_3
_geom_angle
_geom_angle_publ_flag
C1 Cr1 C2 . 93.74(8) yes
C1 Cr1 C3 . 94.71(8) yes
C1 Cr1 C4 . 99.02(8) yes
C1 Cr1 C5 . 94.35(7) yes
C1 Cr1 Cr1 4_556 176.10(5) yes
C2 Cr1 C4 . 166.89(7) yes
C2 Cr1 Cr1 4_556 82.36(6) yes
C3 Cr1 C2 . 91.74(9) yes
C3 Cr1 C4 . 90.22(8) yes
C3 Cr1 Cr1 4_556 85.57(6) yes
C4 Cr1 Cr1 4_556 84.87(6) yes
C5 Cr1 C2 . 91.81(7) yes
C5 Cr1 C3 . 170.03(7) yes
C5 Cr1 C4 . 84.26(7) yes
C5 Cr1 Cr1 4_556 85.67(5) yes
O1 C1 Cr1 . 178.4(2) yes
O2 C2 Cr1 . 178.4(2) yes
O3 C3 Cr1 . 178.8(2) yes
O4 C4 Cr1 . 176.9(2) yes
O5 C5 Cr1 . 175.46(14) yes
N100 Na1 O106 . 119.57(4) yes
N100 Na1 O112 . 121.72(5) yes
O103 Na1 N100 . 65.12(4) yes
O103 Na1 O106 . 64.04(4) yes
O103 Na1 O112 . 154.97(4) yes
O103 Na1 O120 . 106.96(5) yes
O103 Na1 O123 . 101.18(4) yes
O106 Na1 N109 . 59.25(5) yes
N109 Na1 N100 . 178.80(5) yes
O112 Na1 O106 . 94.67(4) yes
O112 Na1 N109 . 58.98(5) yes
O115 Na1 N100 . 65.97(5) yes
O115 Na1 O103 . 102.45(4) yes
O115 Na1 O106 . 95.74(4) yes
O115 Na1 O112 . 64.89(4) yes
O115 Na1 O120 . 101.71(4) yes
O115 Na1 O123 . 155.46(5) yes
O120 Na1 N100 . 64.75(4) yes
O120 Na1 O106 . 161.90(4) yes
O120 Na1 O112 . 97.03(4) yes
O120 Na1 O123 . 64.76(4) yes
O123 Na1 N100 . 119.52(5) yes
O123 Na1 O106 . 100.48(4) yes
O123 Na1 N109 . 61.03(4) yes
O123 Na1 O112 . 95.34(4) yes
C118 N100 C101 . 110.49(13) no
C118 N100 C117 . 110.89(13) no
C101 N100 C117 . 111.33(13) no
C118 N100 Na1 . 109.52(9) no
C101 N100 Na1 . 107.69(10) no
C117 N100 Na1 . 106.78(10) no
N100 C101 C102 . 112.98(14) no
O103 C102 C101 . 108.72(13) no
C102 O103 C104 . 111.15(12) no
C102 O103 Na1 . 122.32(9) no
C104 O103 Na1 . 119.44(10) no
O103 C104 C105 . 108.21(13) no
O106 C105 C104 . 108.78(14) no
C105 O106 C107 . 112.92(12) no
C105 O106 Na1 . 98.40(10) no
C107 O106 Na1 . 121.17(9) no
O106 C107 C108 . 113.58(13) no
N109 C108 C107 . 112.17(12) no
C110 N109 C108 . 110.89(12) no
C110 N109 C125 . 110.95(12) no
C108 N109 C125 . 111.34(12) no
N109 C110 C111 . 111.86(13) no
O112 C111 C110 . 113.27(13) no
C111 O112 C113 . 113.56(12) no
C111 O112 Na1 . 122.53(9) no
C113 O112 Na1 . 99.79(9) no
O112 C113 C114 . 107.34(13) no
O115 C114 C113 . 108.27(12) no
C116 O115 C114 . 110.50(12) no
C116 O115 Na1 . 121.96(9) no
C114 O115 Na1 . 119.36(9) no
O115 C116 C117 . 108.57(12) no
N100 C117 C116 . 112.79(13) no
N100 C118 C119 . 113.21(13) no
O120 C119 C118 . 108.12(13) no
C119 O120 C121 . 111.37(12) no
C119 O120 Na1 . 121.31(9) no
C121 O120 Na1 . 117.24(9) no
O120 C121 C122 . 107.74(12) no
O123 C122 C121 . 107.96(13) no
C124 O123 C122 . 113.76(12) no
C124 O123 Na1 . 121.37(9) no
C122 O123 Na1 . 102.82(9) no
O123 C124 C125 . 113.63(13) no
N109 C125 C124 . 112.42(13) no

loop_
_geom_bond_atom_site_label_1
_geom_bond_atom_site_label_2
_geom_bond_site_symmetry_2
_geom_bond_distance
_geom_bond_publ_flag
Cr1 C1 . 1.828(2) yes
Cr1 C2 . 1.883(2) yes
Cr1 C3 . 1.875(2) yes
Cr1 C4 . 1.879(2) yes
Cr1 C5 . 1.865(2) yes
Cr1 Cr1 4_556 2.9761(8) yes
C1 O1 . 1.160(2) yes
C2 O2 . 1.157(2) yes
C3 O3 . 1.150(2) yes
C4 O4 . 1.155(2) yes
C5 O5 . 1.155(2) yes
Na1 N100 . 2.716(2) yes
Na1 O103 . 2.5190(13) yes
Na1 O106 . 2.7893(14) yes
Na1 N109 . 3.162(2) yes
Na1 O112 . 2.7222(14) yes
Na1 O115 . 2.4715(13) yes
Na1 O120 . 2.5461(14) yes
Na1 O123 . 2.6046(14) yes
N100 C118 . 1.463(2) no
N100 C101 . 1.465(2) no
N100 C117 . 1.470(2) no
C101 C102 . 1.517(2) no
C102 O103 . 1.419(2) no
O103 C104 . 1.431(2) no
C104 C105 . 1.493(2) no
C105 O106 . 1.428(2) no
O106 C107 . 1.425(2) no
C107 C108 . 1.525(2) no
C108 N109 . 1.464(2) no
N109 C110 . 1.462(2) no
N109 C125 . 1.470(2) no
C110 C111 . 1.518(2) no
C111 O112 . 1.425(2) no
O112 C113 . 1.434(2) no
C113 C114 . 1.500(2) no
C114 O115 . 1.424(2) no
O115 C116 . 1.425(2) no
C116 C117 . 1.512(2) no
C118 C119 . 1.516(2) no
C119 O120 . 1.418(2) no
O120 C121 . 1.428(2) no
C121 C122 . 1.499(2) no
C122 O123 . 1.429(2) no
O123 C124 . 1.428(2) no
C124 C125 . 1.519(2) no
